data_7021692
loop_
_publ_author_name
'Kober, Ewa'
'Janas, Zofia'
'Nerkowski, Tomasz'
'Jerzykiewicz, Lucjan B.'

_publ_section_title
;
 Magnesium, zinc and aluminium complexes supported by tripodal
 diaminebis(aryloxido) ligands: synthesis, solid state and solution
 structure.
;
_journal_issue 30
_journal_name_full 'Dalton transactions (Cambridge, England : 2003)'
_journal_page_first 10847
_journal_page_last 10854
_journal_paper_doi 10.1039/c3dt50938a
_journal_volume 42
_journal_year 2013
_chemical_formula_moiety 'C72 H118 Al2 N4 O4'
_chemical_formula_sum 'C72 H118 Al2 N4 O4'
_chemical_formula_weight 1157.66
_chemical_name_systematic
;
?
;
_space_group_IT_number 14
_symmetry_cell_setting monoclinic
_symmetry_Int_Tables_number 14
_symmetry_space_group_name_Hall '-P 2ybc'
_symmetry_space_group_name_H-M 'P 1 21/c 1'
_atom_sites_solution_hydrogens geom
_atom_sites_solution_primary direct
_atom_sites_solution_secondary difmap
_audit_creation_method SHELXL-97
_cell_angle_alpha 90.00
_cell_angle_beta 91.14(5)
_cell_angle_gamma 90.00
_cell_formula_units_Z 4
_cell_length_a 21.042(6)
_cell_length_b 20.822(5)
_cell_length_c 16.111(4)
_cell_measurement_reflns_used 5319
_cell_measurement_temperature 100(2)
_cell_measurement_theta_max 30
_cell_measurement_theta_min 3
_cell_volume 7057(3)
_computing_cell_refinement
;
CrysAlis RED. Version 1.171.33 Oxford Diffraction, 2009)
;
_computing_data_collection
;
CrysAlis CCD. Version 1.171.33 (Oxford Diffraction, 2009)
;
_computing_data_reduction
;
CrysAlis RED. Version 1.171.33 (Oxford Diffraction, 2009)
;
_computing_molecular_graphics ' DIAMOND. Version 3.1f. (Brandenburg, K. 2007)'
_computing_publication_material
;
SHELXTL. Version 6.14 (Bruker, 2003)
Platon Version 1.081 (Spek, A. L. 2005)
enCIFer Version 1.2, (Allen <i>et al.</i>, 2004)
publCIF Version 1.0_c (Westrip, S. P. 2007)
;
_computing_structure_refinement 'SHELXTL. Version 6.14 (Bruker, 2003)'
_computing_structure_solution 'SHELXTL. Version 6.14 (Bruker, 2003)'
_diffrn_ambient_temperature 100(2)
_diffrn_measured_fraction_theta_full 0.996
_diffrn_measured_fraction_theta_max 0.996
_diffrn_measurement_device_type 'Kuma KM-4 CCD kappa-axis diffractometer'
_diffrn_measurement_method \w
_diffrn_radiation_monochromator graphite
_diffrn_radiation_source 'fine-focus sealed tube'
_diffrn_radiation_type MoK\a
_diffrn_radiation_wavelength 0.71073
_diffrn_reflns_av_R_equivalents 0.1640
_diffrn_reflns_av_sigmaI/netI 0.1169
_diffrn_reflns_limit_h_max 25
_diffrn_reflns_limit_h_min -25
_diffrn_reflns_limit_k_max 24
_diffrn_reflns_limit_k_min -24
_diffrn_reflns_limit_l_max 17
_diffrn_reflns_limit_l_min -19
_diffrn_reflns_number 82596
_diffrn_reflns_theta_full 25.10
_diffrn_reflns_theta_max 25.10
_diffrn_reflns_theta_min 2.69
_exptl_absorpt_coefficient_mu 0.089
_exptl_absorpt_correction_T_max 0.932
_exptl_absorpt_correction_T_min 0.789
_exptl_absorpt_correction_type analytical
_exptl_absorpt_process_details
;
CrysAlis RED V1.171.33, Oxford Diffraction Ltd., 2009
Empirical absorption correction using spherical harmonics,
implemented in SCALE3 ABSPACK scaling algorithm.
;
_exptl_crystal_colour colorless
_exptl_crystal_density_diffrn 1.090
_exptl_crystal_density_method 'not measured'
_exptl_crystal_description plate
_exptl_crystal_F_000 2544
_exptl_crystal_size_max 0.213
_exptl_crystal_size_mid 0.128
_exptl_crystal_size_min 0.045
_refine_diff_density_max 0.371
_refine_diff_density_min -0.239
_refine_diff_density_rms 0.055
_refine_ls_extinction_method none
_refine_ls_goodness_of_fit_ref 0.896
_refine_ls_hydrogen_treatment constr
_refine_ls_matrix_type full
_refine_ls_number_parameters 779
_refine_ls_number_reflns 12520
_refine_ls_number_restraints 0
_refine_ls_restrained_S_all 0.896
_refine_ls_R_factor_all 0.1331
_refine_ls_R_factor_gt 0.0533
_refine_ls_shift/su_max 0.001
_refine_ls_shift/su_mean 0.000
_refine_ls_structure_factor_coef Fsqd
_refine_ls_weighting_details 'calc w=1/[\s^2^(Fo^2^)+(0.0563P)^2^+0.0000P] where P=(Fo^2^+2Fc^2^)/3'
_refine_ls_weighting_scheme calc
_refine_ls_wR_factor_gt 0.1020
_refine_ls_wR_factor_ref 0.1287
_reflns_number_gt 6287
_reflns_number_total 12520
_reflns_threshold_expression >2sigma(I)
_cod_data_source_file c3dt50938a.txt
_cod_data_source_block zj88a
_cod_depositor_comments
;
The following automatic conversions were performed:

'_symmetry_cell_setting' value 'Monoclinic' changed to 'monoclinic'
according to /home/saulius/struct/CIF-dictionaries/cif_core.dic
dictionary named 'cif_core.dic' version 2.4.2 from 2011-04-26.

Automatic conversion script
Id: cif_fix_values 1891 2012-01-12 08:04:46Z andrius 
;
_cod_original_sg_symbol_H-M 'P 21/c'
_cod_database_code 7021692

loop_
_symmetry_equiv_pos_as_xyz
'x, y, z'
'-x, y+1/2, -z+1/2'
'-x, -y, -z'
'x, -y-1/2, z-1/2'

loop_
_atom_site_label
_atom_site_type_symbol
_atom_site_fract_x
_atom_site_fract_y
_atom_site_fract_z
_atom_site_U_iso_or_equiv
_atom_site_adp_type
_atom_site_occupancy
_atom_site_symmetry_multiplicity
_atom_site_calc_flag
_atom_site_refinement_flags
_atom_site_disorder_assembly
_atom_site_disorder_group
Al1 Al 0.21642(4) -0.07109(4) 0.70526(5) 0.0177(2) Uani 1 1 d . . .
Al2 Al 0.26140(4) 0.05385(4) 0.77942(5) 0.0186(2) Uani 1 1 d . . .
O11 O 0.22676(9) -0.03170(9) 0.80697(10) 0.0187(4) Uani 1 1 d . A .
C11 C 0.20956(13) -0.04965(13) 0.88616(16) 0.0185(6) Uani 1 1 d . . .
C12 C 0.15917(13) -0.09136(13) 0.89749(17) 0.0171(6) Uani 1 1 d . A .
C13 C 0.14108(13) -0.10703(13) 0.97783(17) 0.0199(7) Uani 1 1 d . . .
H13A H 0.1060 -0.1351 0.9848 0.024 Uiso 1 1 calc R A .
C14 C 0.17224(13) -0.08341(13) 1.04774(17) 0.0199(7) Uani 1 1 d . A .
C15 C 0.22403(13) -0.04323(14) 1.03432(17) 0.0227(7) Uani 1 1 d . . .
H15A H 0.2471 -0.0267 1.0809 0.027 Uiso 1 1 calc R A .
C16 C 0.24298(14) -0.02668(14) 0.95549(17) 0.0227(7) Uani 1 1 d . A .
H16A H 0.2788 0.0004 0.9486 0.027 Uiso 1 1 calc R . .
C17 C 0.15497(14) -0.10352(14) 1.13640(17) 0.0236(7) Uani 1 1 d . . .
C18 C 0.14429(15) -0.04510(15) 1.19322(18) 0.0318(8) Uani 1 1 d . A .
H18A H 0.1478 -0.0610 1.2510 0.038 Uiso 1 1 calc R . .
H18B H 0.1807 -0.0158 1.1852 0.038 Uiso 1 1 calc R . .
C19 C 0.08388(17) -0.00337(16) 1.1880(2) 0.0405(9) Uani 1 1 d . . .
C20 C 0.02776(17) -0.03547(18) 1.2328(3) 0.0567(11) Uani 1 1 d . A .
H20A H -0.0078 -0.0052 1.2355 0.085 Uiso 1 1 calc R . .
H20B H 0.0413 -0.0476 1.2891 0.085 Uiso 1 1 calc R . .
H20C H 0.0142 -0.0739 1.2020 0.085 Uiso 1 1 calc R . .
C21 C 0.09950(19) 0.05853(16) 1.2354(2) 0.0490(10) Uani 1 1 d . A .
H21A H 0.1338 0.0814 1.2076 0.073 Uiso 1 1 calc R . .
H21B H 0.1130 0.0479 1.2923 0.073 Uiso 1 1 calc R . .
H21C H 0.0616 0.0859 1.2366 0.073 Uiso 1 1 calc R . .
C22 C 0.0649(2) 0.01459(18) 1.1000(2) 0.0586(12) Uani 1 1 d . A .
H22A H 0.0998 0.0380 1.0743 0.088 Uiso 1 1 calc R . .
H22B H 0.0270 0.0419 1.1007 0.088 Uiso 1 1 calc R . .
H22C H 0.0556 -0.0245 1.0680 0.088 Uiso 1 1 calc R . .
C23 C 0.21335(15) -0.14012(15) 1.17363(19) 0.0340(8) Uani 1 1 d . A .
H23A H 0.2240 -0.1762 1.1374 0.051 Uiso 1 1 calc R . .
H23B H 0.2031 -0.1564 1.2289 0.051 Uiso 1 1 calc R . .
H23C H 0.2497 -0.1109 1.1781 0.051 Uiso 1 1 calc R . .
C24 C 0.09897(15) -0.15045(14) 1.13702(19) 0.0304(8) Uani 1 1 d . A .
H24A H 0.0619 -0.1306 1.1096 0.046 Uiso 1 1 calc R . .
H24B H 0.0888 -0.1611 1.1945 0.046 Uiso 1 1 calc R . .
H24C H 0.1104 -0.1897 1.1073 0.046 Uiso 1 1 calc R . .
C25 C 0.12461(13) -0.12006(13) 0.82382(16) 0.0176(6) Uani 1 1 d . . .
H25A H 0.0951 -0.1537 0.8429 0.021 Uiso 1 1 calc R A .
H25B H 0.0992 -0.0864 0.7953 0.021 Uiso 1 1 calc R . .
N11 N 0.17040(10) -0.14873(10) 0.76407(13) 0.0166(5) Uani 1 1 d . A .
C26 C 0.13500(13) -0.18507(13) 0.69716(17) 0.0204(7) Uani 1 1 d . . .
H26A H 0.1655 -0.1983 0.6545 0.024 Uiso 1 1 calc R A .
H26B H 0.1171 -0.2246 0.7216 0.024 Uiso 1 1 calc R . .
C27 C 0.08204(13) -0.14806(13) 0.65561(16) 0.0175(6) Uani 1 1 d . A .
C28 C 0.09086(13) -0.08390(13) 0.63259(16) 0.0176(6) Uani 1 1 d . . .
O12 O 0.14553(9) -0.05279(9) 0.64957(11) 0.0204(5) Uani 1 1 d . A .
C29 C 0.04067(13) -0.05235(14) 0.59248(17) 0.0209(7) Uani 1 1 d . A .
H29A H 0.0453 -0.0084 0.5777 0.025 Uiso 1 1 calc R . .
C30 C -0.01580(14) -0.08358(14) 0.57366(17) 0.0224(7) Uani 1 1 d . . .
H30A H -0.0490 -0.0604 0.5464 0.027 Uiso 1 1 calc R A .
C31 C -0.02551(13) -0.14789(14) 0.59345(17) 0.0196(7) Uani 1 1 d . A .
C32 C 0.02433(13) -0.17838(14) 0.63609(17) 0.0210(7) Uani 1 1 d . . .
H32A H 0.0188 -0.2218 0.6527 0.025 Uiso 1 1 calc R A .
C33 C -0.08586(13) -0.18513(14) 0.56866(18) 0.0239(7) Uani 1 1 d . . .
C34 C -0.11252(15) -0.21853(16) 0.6462(2) 0.0361(8) Uani 1 1 d . A .
H34A H -0.1214 -0.1862 0.6887 0.054 Uiso 1 1 calc R . .
H34B H -0.0812 -0.2493 0.6681 0.054 Uiso 1 1 calc R . .
H34C H -0.1519 -0.2412 0.6310 0.054 Uiso 1 1 calc R . .
C35 C -0.13964(14) -0.14102(15) 0.5371(2) 0.0334(8) Uani 1 1 d . A .
H35A H -0.1530 -0.1128 0.5821 0.050 Uiso 1 1 calc R . .
H35B H -0.1758 -0.1672 0.5180 0.050 Uiso 1 1 calc R . .
H35C H -0.1244 -0.1150 0.4908 0.050 Uiso 1 1 calc R . .
C36 C -0.07168(15) -0.23924(15) 0.50603(19) 0.0313(8) Uani 1 1 d . A .
H36A H -0.0457 -0.2714 0.5367 0.038 Uiso 1 1 calc R . .
H36B H -0.1129 -0.2601 0.4930 0.038 Uiso 1 1 calc R . .
C37 C -0.03898(15) -0.22889(16) 0.42213(19) 0.0327(8) Uani 1 1 d . . .
C38 C 0.03025(15) -0.20779(18) 0.4315(2) 0.0444(10) Uani 1 1 d . A .
H38A H 0.0502 -0.2084 0.3771 0.067 Uiso 1 1 calc R . .
H38B H 0.0529 -0.2372 0.4692 0.067 Uiso 1 1 calc R . .
H38C H 0.0320 -0.1642 0.4543 0.067 Uiso 1 1 calc R . .
C39 C -0.03914(18) -0.29468(18) 0.3790(2) 0.0522(11) Uani 1 1 d . A .
H39A H -0.0165 -0.2915 0.3266 0.078 Uiso 1 1 calc R . .
H39B H -0.0831 -0.3082 0.3677 0.078 Uiso 1 1 calc R . .
H39C H -0.0180 -0.3263 0.4152 0.078 Uiso 1 1 calc R . .
C40 C -0.07414(18) -0.18142(19) 0.3656(2) 0.0517(11) Uani 1 1 d . A .
H40A H -0.0566 -0.1835 0.3097 0.078 Uiso 1 1 calc R . .
H40B H -0.0690 -0.1379 0.3877 0.078 Uiso 1 1 calc R . .
H40C H -0.1194 -0.1925 0.3629 0.078 Uiso 1 1 calc R . .
C41 C 0.21684(13) -0.19298(13) 0.80665(17) 0.0213(7) Uani 1 1 d . . .
H41A H 0.2467 -0.1667 0.8406 0.026 Uiso 1 1 calc R A .
H41B H 0.2419 -0.2149 0.7637 0.026 Uiso 1 1 calc R . .
C42 C 0.18783(14) -0.24418(13) 0.86271(18) 0.0223(7) Uani 1 1 d . A .
H42A H 0.1716 -0.2234 0.9134 0.027 Uiso 1 1 calc R . .
H42B H 0.1514 -0.2646 0.8332 0.027 Uiso 1 1 calc R . .
N12 N 0.23398(12) -0.29330(11) 0.88638(15) 0.0256(6) Uani 1 1 d . . .
C43 C 0.20227(16) -0.34559(14) 0.9297(2) 0.0342(8) Uani 1 1 d . A .
H43A H 0.2334 -0.3790 0.9442 0.051 Uiso 1 1 calc R . .
H43B H 0.1689 -0.3638 0.8935 0.051 Uiso 1 1 calc R . .
H43C H 0.1832 -0.3290 0.9804 0.051 Uiso 1 1 calc R . .
C44 C 0.28370(17) -0.26763(18) 0.9398(2) 0.0538(11) Uani 1 1 d . A .
H44A H 0.3077 -0.2352 0.9095 0.081 Uiso 1 1 calc R . .
H44B H 0.3123 -0.3024 0.9574 0.081 Uiso 1 1 calc R . .
H44C H 0.2648 -0.2479 0.9887 0.081 Uiso 1 1 calc R . .
O21 O 0.25102(8) 0.01535(8) 0.67770(10) 0.0171(4) Uani 1 1 d . A .
C51 C 0.27066(13) 0.03190(13) 0.59880(16) 0.0168(6) Uani 1 1 d . . .
C52 C 0.32347(13) 0.07199(13) 0.58961(16) 0.0164(6) Uani 1 1 d . A .
C53 C 0.34485(13) 0.08377(13) 0.50998(16) 0.0191(7) Uani 1 1 d . . .
H53A H 0.3809 0.1106 0.5038 0.023 Uiso 1 1 calc R A .
C54 C 0.31595(13) 0.05811(13) 0.43872(17) 0.0198(7) Uani 1 1 d . A .
C55 C 0.34510(15) 0.06830(14) 0.35335(18) 0.0268(7) Uani 1 1 d . . .
C56 C 0.40968(15) 0.03217(17) 0.3470(2) 0.0383(9) Uani 1 1 d . A .
H56A H 0.4237 0.0379 0.2892 0.046 Uiso 1 1 calc R . .
H56B H 0.4404 0.0559 0.3827 0.046 Uiso 1 1 calc R . .
C57 C 0.41871(15) -0.03984(17) 0.3677(2) 0.0360(9) Uani 1 1 d . . .
C58 C 0.41589(16) -0.05456(17) 0.4605(2) 0.0441(9) Uani 1 1 d . A .
H58A H 0.4297 -0.0989 0.4706 0.066 Uiso 1 1 calc R . .
H58B H 0.3722 -0.0492 0.4793 0.066 Uiso 1 1 calc R . .
H58C H 0.4440 -0.0250 0.4912 0.066 Uiso 1 1 calc R . .
C59 C 0.37075(18) -0.08377(18) 0.3216(2) 0.0549(11) Uani 1 1 d . A .
H59A H 0.3847 -0.1285 0.3265 0.082 Uiso 1 1 calc R . .
H59B H 0.3683 -0.0716 0.2629 0.082 Uiso 1 1 calc R . .
H59C H 0.3288 -0.0791 0.3461 0.082 Uiso 1 1 calc R . .
C60 C 0.48572(17) -0.0573(2) 0.3384(2) 0.0608(12) Uani 1 1 d . A .
H60A H 0.4946 -0.1025 0.3513 0.091 Uiso 1 1 calc R . .
H60B H 0.5172 -0.0300 0.3670 0.091 Uiso 1 1 calc R . .
H60C H 0.4881 -0.0506 0.2784 0.091 Uiso 1 1 calc R . .
C61 C 0.29907(15) 0.04947(16) 0.28144(18) 0.0339(8) Uani 1 1 d . A .
H61A H 0.2610 0.0766 0.2831 0.051 Uiso 1 1 calc R . .
H61B H 0.2868 0.0043 0.2873 0.051 Uiso 1 1 calc R . .
H61C H 0.3202 0.0556 0.2283 0.051 Uiso 1 1 calc R . .
C62 C 0.36002(19) 0.14036(16) 0.3411(2) 0.0451(10) Uani 1 1 d . A .
H62A H 0.3211 0.1655 0.3475 0.068 Uiso 1 1 calc R . .
H62B H 0.3766 0.1471 0.2853 0.068 Uiso 1 1 calc R . .
H62C H 0.3918 0.1541 0.3826 0.068 Uiso 1 1 calc R . .
C63 C 0.26123(13) 0.02190(13) 0.45023(17) 0.0205(7) Uani 1 1 d . . .
H63A H 0.2387 0.0057 0.4030 0.025 Uiso 1 1 calc R A .
C64 C 0.23889(13) 0.00895(13) 0.52843(16) 0.0194(7) Uani 1 1 d . A .
H64A H 0.2014 -0.0159 0.5342 0.023 Uiso 1 1 calc R . .
C65 C 0.35581(12) 0.10184(13) 0.66362(16) 0.0171(6) Uani 1 1 d . . .
H65A H 0.3857 0.1352 0.6448 0.020 Uiso 1 1 calc R A .
H65B H 0.3807 0.0686 0.6938 0.020 Uiso 1 1 calc R . .
N21 N 0.30926(10) 0.13149(10) 0.72140(13) 0.0165(5) Uani 1 1 d . A .
C66 C 0.34329(13) 0.16815(13) 0.78836(17) 0.0199(7) Uani 1 1 d . . .
H66A H 0.3119 0.1823 0.8295 0.024 Uiso 1 1 calc R A .
H66B H 0.3621 0.2071 0.7637 0.024 Uiso 1 1 calc R . .
C67 C 0.39520(13) 0.13101(14) 0.83301(17) 0.0199(7) Uani 1 1 d . A .
C68 C 0.45141(13) 0.16140(14) 0.85797(17) 0.0222(7) Uani 1 1 d . . .
H68A H 0.4570 0.2052 0.8435 0.027 Uiso 1 1 calc R A .
C69 C 0.50009(14) 0.13078(14) 0.90321(17) 0.0231(7) Uani 1 1 d . A .
C70 C 0.49149(14) 0.06561(14) 0.91853(17) 0.0245(7) Uani 1 1 d . . .
H70A H 0.5242 0.0423 0.9466 0.029 Uiso 1 1 calc R A .
C71 C 0.43618(14) 0.03385(14) 0.89375(17) 0.0245(7) Uani 1 1 d . A .
H71A H 0.4321 -0.0108 0.9046 0.029 Uiso 1 1 calc R . .
C72 C 0.38637(14) 0.06626(14) 0.85316(16) 0.0209(7) Uani 1 1 d . . .
O22 O 0.33313(9) 0.03431(9) 0.83255(11) 0.0243(5) Uani 1 1 d . A .
C73 C 0.55818(14) 0.16677(15) 0.93870(19) 0.0285(8) Uani 1 1 d . . .
C74 C 0.55517(14) 0.17258(16) 1.03479(19) 0.0313(8) Uani 1 1 d . A .
H74A H 0.5655 0.1295 1.0571 0.038 Uiso 1 1 calc R . .
H74B H 0.5908 0.2010 1.0519 0.038 Uiso 1 1 calc R . .
C75 C 0.49651(15) 0.19618(16) 1.08272(19) 0.0337(8) Uani 1 1 d . . .
C76 C 0.44324(15) 0.14623(16) 1.0843(2) 0.0373(9) Uani 1 1 d . A .
H76A H 0.4111 0.1596 1.1239 0.056 Uiso 1 1 calc R . .
H76B H 0.4609 0.1046 1.1013 0.056 Uiso 1 1 calc R . .
H76C H 0.4237 0.1425 1.0288 0.056 Uiso 1 1 calc R . .
C77 C 0.46889(17) 0.25849(17) 1.0471(3) 0.0568(12) Uani 1 1 d . A .
H77A H 0.4348 0.2738 1.0826 0.085 Uiso 1 1 calc R . .
H77B H 0.4518 0.2506 0.9910 0.085 Uiso 1 1 calc R . .
H77C H 0.5024 0.2911 1.0448 0.085 Uiso 1 1 calc R . .
C78 C 0.51910(19) 0.2086(2) 1.1718(2) 0.0733(14) Uani 1 1 d . A .
H78A H 0.4831 0.2226 1.2049 0.110 Uiso 1 1 calc R . .
H78B H 0.5518 0.2421 1.1723 0.110 Uiso 1 1 calc R . .
H78C H 0.5369 0.1689 1.1954 0.110 Uiso 1 1 calc R . .
C79 C 0.56771(18) 0.23141(18) 0.8968(2) 0.0545(11) Uani 1 1 d . A .
H79A H 0.5722 0.2251 0.8370 0.082 Uiso 1 1 calc R . .
H79B H 0.6062 0.2519 0.9197 0.082 Uiso 1 1 calc R . .
H79C H 0.5309 0.2590 0.9069 0.082 Uiso 1 1 calc R . .
C80 C 0.61891(15) 0.12724(19) 0.9235(2) 0.0464(10) Uani 1 1 d . A .
H80A H 0.6246 0.1220 0.8637 0.070 Uiso 1 1 calc R . .
H80B H 0.6149 0.0849 0.9494 0.070 Uiso 1 1 calc R . .
H80C H 0.6558 0.1497 0.9478 0.070 Uiso 1 1 calc R . .
C81 C 0.26390(13) 0.17554(13) 0.67619(17) 0.0196(7) Uani 1 1 d . . .
H81A H 0.2395 0.1997 0.7178 0.023 Uiso 1 1 calc R A .
H81B H 0.2332 0.1490 0.6439 0.023 Uiso 1 1 calc R . .
C82 C 0.29420(14) 0.22358(14) 0.61736(18) 0.0232(7) Uani 1 1 d . A .
H82A H 0.3260 0.2498 0.6482 0.028 Uiso 1 1 calc R . .
H82B H 0.3163 0.2003 0.5728 0.028 Uiso 1 1 calc R . .
N22 N 0.24543(11) 0.26534(11) 0.58088(14) 0.0246(6) Uani 1 1 d . . .
C83 C 0.26534(17) 0.29051(16) 0.5011(2) 0.0423(9) Uani 1 1 d . A .
H83A H 0.2310 0.3163 0.4764 0.063 Uiso 1 1 calc R . .
H83B H 0.2753 0.2548 0.4640 0.063 Uiso 1 1 calc R . .
H83C H 0.3032 0.3174 0.5093 0.063 Uiso 1 1 calc R . .
C84 C 0.23063(17) 0.31804(16) 0.6354(2) 0.0477(10) Uani 1 1 d . A .
H84A H 0.2153 0.3011 0.6881 0.072 Uiso 1 1 calc R . .
H84B H 0.1976 0.3449 0.6094 0.072 Uiso 1 1 calc R . .
H84C H 0.2689 0.3438 0.6458 0.072 Uiso 1 1 calc R . .
C1 C 0.1959(7) 0.1014(6) 0.8345(7) 0.026(2) Uani 0.725(11) 1 d P A 1
H1A H 0.2031 0.0970 0.8951 0.031 Uiso 0.725(11) 1 calc PR A 1
H1B H 0.2011 0.1474 0.8206 0.031 Uiso 0.725(11) 1 calc PR A 1
C2 C 0.1269(2) 0.0822(2) 0.8142(5) 0.041(2) Uani 0.725(11) 1 d P A 1
H2A H 0.1201 0.0374 0.8304 0.049 Uiso 0.725(11) 1 calc PR A 1
H2B H 0.1186 0.0870 0.7544 0.049 Uiso 0.725(11) 1 calc PR A 1
H2C H 0.0980 0.1101 0.8447 0.049 Uiso 0.725(11) 1 calc PR A 1
C1A C 0.186(2) 0.1104(19) 0.819(2) 0.026(2) Uani 0.275(11) 1 d P A 2
H1C H 0.2050 0.1503 0.8421 0.031 Uiso 0.275(11) 1 calc PR A 2
H1D H 0.1614 0.1229 0.7689 0.031 Uiso 0.275(11) 1 calc PR A 2
C2A C 0.1391(5) 0.0884(6) 0.8805(12) 0.029(5) Uani 0.275(11) 1 d P A 2
H2D H 0.1213 0.0470 0.8628 0.035 Uiso 0.275(11) 1 calc PR A 2
H2E H 0.1048 0.1200 0.8843 0.035 Uiso 0.275(11) 1 calc PR A 2
H2F H 0.1601 0.0835 0.9350 0.035 Uiso 0.275(11) 1 calc PR A 2
C3 C 0.28697(14) -0.11905(14) 0.65487(18) 0.0255(7) Uani 1 1 d . . .
H3A H 0.2768 -0.1655 0.6563 0.031 Uiso 1 1 calc R . .
H3B H 0.2898 -0.1063 0.5959 0.031 Uiso 1 1 calc R . .
C4 C 0.35230(15) -0.10858(18) 0.6974(2) 0.0497(10) Uani 1 1 d . . .
H4A H 0.3850 -0.1309 0.6659 0.075 Uiso 1 1 calc R . .
H4B H 0.3516 -0.1257 0.7540 0.075 Uiso 1 1 calc R . .
H4C H 0.3619 -0.0625 0.6993 0.075 Uiso 1 1 calc R . .

loop_
_atom_site_aniso_label
_atom_site_aniso_U_11
_atom_site_aniso_U_22
_atom_site_aniso_U_33
_atom_site_aniso_U_23
_atom_site_aniso_U_13
_atom_site_aniso_U_12
Al1 0.0202(5) 0.0157(5) 0.0171(5) 0.0000(4) 0.0002(4) -0.0003(4)
Al2 0.0205(5) 0.0191(5) 0.0162(5) -0.0012(4) 0.0001(4) -0.0042(4)
O11 0.0229(11) 0.0203(11) 0.0129(10) 0.0014(8) 0.0005(9) -0.0046(9)
C11 0.0220(16) 0.0184(16) 0.0151(16) 0.0008(12) -0.0007(13) 0.0005(13)
C12 0.0167(16) 0.0144(15) 0.0202(16) -0.0010(12) 0.0000(13) 0.0033(13)
C13 0.0178(16) 0.0165(16) 0.0256(17) 0.0011(13) 0.0031(14) 0.0003(13)
C14 0.0224(17) 0.0183(16) 0.0192(16) 0.0015(13) 0.0004(13) 0.0027(13)
C15 0.0247(17) 0.0237(17) 0.0195(16) 0.0003(13) -0.0034(14) -0.0041(14)
C16 0.0249(17) 0.0218(17) 0.0213(17) -0.0009(13) 0.0007(14) -0.0051(14)
C17 0.0289(18) 0.0255(17) 0.0165(16) 0.0013(13) -0.0002(14) -0.0005(14)
C18 0.039(2) 0.033(2) 0.0235(17) -0.0023(14) 0.0064(15) -0.0085(16)
C19 0.044(2) 0.035(2) 0.043(2) -0.0104(17) 0.0022(19) 0.0040(18)
C20 0.044(2) 0.051(3) 0.075(3) -0.020(2) 0.016(2) 0.001(2)
C21 0.070(3) 0.033(2) 0.044(2) -0.0062(17) 0.013(2) 0.000(2)
C22 0.073(3) 0.050(3) 0.052(3) -0.008(2) -0.007(2) 0.031(2)
C23 0.038(2) 0.036(2) 0.0280(18) 0.0065(15) -0.0017(16) 0.0005(17)
C24 0.039(2) 0.0233(18) 0.0288(18) 0.0038(14) 0.0049(16) -0.0044(15)
C25 0.0182(16) 0.0145(15) 0.0199(16) 0.0026(12) 0.0001(13) -0.0046(12)
N11 0.0146(12) 0.0143(13) 0.0207(13) -0.0025(10) -0.0012(11) 0.0026(10)
C26 0.0255(17) 0.0178(16) 0.0178(16) -0.0030(12) -0.0020(13) -0.0012(13)
C27 0.0210(16) 0.0201(16) 0.0115(15) 0.0001(12) -0.0011(13) 0.0026(13)
C28 0.0165(16) 0.0190(16) 0.0174(15) -0.0031(12) 0.0021(13) -0.0017(13)
O12 0.0199(11) 0.0183(11) 0.0230(11) 0.0050(9) -0.0018(9) -0.0017(9)
C29 0.0256(17) 0.0159(16) 0.0214(16) 0.0045(13) 0.0033(14) -0.0003(14)
C30 0.0201(17) 0.0237(17) 0.0233(17) 0.0019(13) -0.0018(14) 0.0029(14)
C31 0.0182(16) 0.0229(17) 0.0177(16) 0.0001(13) -0.0009(13) 0.0014(13)
C32 0.0254(17) 0.0166(16) 0.0209(16) -0.0005(12) -0.0005(14) -0.0042(14)
C33 0.0185(16) 0.0282(18) 0.0248(17) 0.0020(14) -0.0044(14) -0.0040(14)
C34 0.0312(19) 0.036(2) 0.041(2) 0.0016(16) -0.0005(17) -0.0093(16)
C35 0.0196(17) 0.035(2) 0.046(2) -0.0110(16) -0.0029(16) -0.0045(15)
C36 0.0251(18) 0.0288(19) 0.040(2) -0.0062(15) -0.0072(16) -0.0034(15)
C37 0.0242(18) 0.045(2) 0.0286(19) -0.0065(16) -0.0081(15) 0.0034(16)
C38 0.031(2) 0.066(3) 0.037(2) -0.0144(18) 0.0089(17) -0.0041(19)
C39 0.044(2) 0.060(3) 0.052(2) -0.029(2) 0.000(2) 0.004(2)
C40 0.051(2) 0.071(3) 0.034(2) -0.0013(19) 0.0063(19) 0.015(2)
C41 0.0204(17) 0.0210(17) 0.0224(17) 0.0003(13) -0.0023(14) 0.0019(13)
C42 0.0248(17) 0.0173(16) 0.0244(17) 0.0028(13) -0.0056(14) 0.0014(13)
N12 0.0256(14) 0.0190(14) 0.0319(15) 0.0099(11) -0.0045(12) 0.0001(12)
C43 0.043(2) 0.0246(19) 0.0350(19) 0.0043(15) -0.0056(17) -0.0019(16)
C44 0.045(2) 0.041(2) 0.074(3) 0.023(2) -0.029(2) -0.0129(19)
O21 0.0211(11) 0.0163(10) 0.0142(10) 0.0006(8) 0.0031(9) -0.0031(9)
C51 0.0177(16) 0.0176(15) 0.0154(16) 0.0010(12) 0.0052(13) 0.0032(13)
C52 0.0160(15) 0.0141(15) 0.0192(16) 0.0004(12) -0.0020(13) 0.0040(12)
C53 0.0172(16) 0.0197(16) 0.0207(16) 0.0007(13) 0.0040(13) 0.0005(13)
C54 0.0206(16) 0.0191(16) 0.0200(16) 0.0018(13) 0.0039(13) 0.0034(13)
C55 0.0332(18) 0.0267(18) 0.0207(17) 0.0033(13) 0.0055(15) -0.0028(15)
C56 0.0296(19) 0.062(3) 0.0238(18) -0.0013(17) 0.0043(15) -0.0017(18)
C57 0.0260(18) 0.049(2) 0.033(2) -0.0087(16) -0.0002(16) 0.0116(17)
C58 0.037(2) 0.052(2) 0.043(2) -0.0045(18) 0.0000(18) 0.0157(18)
C59 0.058(3) 0.051(3) 0.056(3) -0.017(2) -0.007(2) 0.013(2)
C60 0.043(2) 0.086(3) 0.054(3) -0.005(2) 0.014(2) 0.026(2)
C61 0.037(2) 0.045(2) 0.0188(17) -0.0003(15) -0.0008(15) 0.0035(17)
C62 0.070(3) 0.040(2) 0.0257(19) 0.0059(16) 0.0121(19) -0.010(2)
C63 0.0249(17) 0.0195(16) 0.0171(16) 0.0016(12) -0.0026(13) 0.0032(14)
C64 0.0195(16) 0.0174(16) 0.0213(17) -0.0037(12) -0.0003(13) 0.0020(13)
C65 0.0130(15) 0.0196(16) 0.0187(15) 0.0037(12) 0.0003(13) 0.0001(12)
N21 0.0147(12) 0.0166(13) 0.0183(13) -0.0021(10) 0.0017(10) 0.0005(10)
C66 0.0193(16) 0.0178(16) 0.0224(16) -0.0003(13) -0.0023(13) -0.0021(13)
C67 0.0190(16) 0.0243(17) 0.0164(15) -0.0013(13) 0.0005(13) 0.0007(14)
C68 0.0257(18) 0.0211(17) 0.0198(16) 0.0004(13) 0.0025(14) -0.0040(14)
C69 0.0218(17) 0.0282(18) 0.0192(16) 0.0016(13) 0.0001(14) -0.0016(14)
C70 0.0207(17) 0.0311(19) 0.0214(17) 0.0000(14) -0.0052(14) 0.0027(15)
C71 0.0323(19) 0.0219(17) 0.0191(16) 0.0034(13) -0.0060(14) 0.0006(15)
C72 0.0225(17) 0.0272(18) 0.0130(15) -0.0017(13) -0.0022(13) -0.0048(14)
O22 0.0225(11) 0.0244(12) 0.0257(11) 0.0050(9) -0.0050(9) -0.0077(10)
C73 0.0191(17) 0.041(2) 0.0254(17) 0.0003(15) -0.0045(14) -0.0074(15)
C74 0.0234(17) 0.0341(19) 0.0360(19) -0.0072(15) -0.0052(15) 0.0012(15)
C75 0.0302(19) 0.040(2) 0.0308(19) -0.0102(16) 0.0001(16) 0.0047(16)
C76 0.033(2) 0.044(2) 0.034(2) -0.0059(16) 0.0065(16) 0.0044(17)
C77 0.038(2) 0.035(2) 0.098(3) -0.012(2) 0.012(2) 0.0016(18)
C78 0.050(3) 0.121(4) 0.049(3) -0.044(3) 0.004(2) -0.006(3)
C79 0.051(2) 0.062(3) 0.050(2) 0.021(2) -0.021(2) -0.037(2)
C80 0.0208(18) 0.071(3) 0.047(2) -0.020(2) 0.0027(17) -0.0056(19)
C81 0.0149(15) 0.0226(16) 0.0211(16) 0.0012(13) -0.0003(13) 0.0014(13)
C82 0.0192(16) 0.0249(17) 0.0255(17) 0.0023(14) -0.0006(14) -0.0007(14)
N22 0.0252(14) 0.0230(14) 0.0254(14) 0.0027(11) -0.0041(12) 0.0038(12)
C83 0.045(2) 0.038(2) 0.043(2) 0.0137(17) -0.0093(19) -0.0015(18)
C84 0.051(2) 0.035(2) 0.058(3) 0.0024(18) 0.003(2) 0.0145(19)
C1 0.024(5) 0.024(5) 0.030(5) -0.002(3) 0.006(4) -0.006(3)
C2 0.023(3) 0.028(3) 0.071(5) -0.005(3) -0.003(3) 0.001(2)
C1A 0.024(5) 0.024(5) 0.030(5) -0.002(3) 0.006(4) -0.006(3)
C2A 0.010(6) 0.022(7) 0.057(12) 0.001(6) 0.006(6) -0.001(5)
C3 0.0293(18) 0.0222(17) 0.0253(17) 0.0025(13) 0.0054(15) -0.0027(14)
C4 0.027(2) 0.055(3) 0.066(3) -0.019(2) -0.0001(19) 0.0137(19)

loop_
_atom_type_symbol
_atom_type_description
_atom_type_scat_dispersion_real
_atom_type_scat_dispersion_imag
_atom_type_scat_source
C C 0.0033 0.0016 'International Tables Vol C Tables 4.2.6.8 and 6.1.1.4'
H H 0.0000 0.0000 'International Tables Vol C Tables 4.2.6.8 and 6.1.1.4'
N N 0.0061 0.0033 'International Tables Vol C Tables 4.2.6.8 and 6.1.1.4'
O O 0.0106 0.0060 'International Tables Vol C Tables 4.2.6.8 and 6.1.1.4'
Al Al 0.0645 0.0514 'International Tables Vol C Tables 4.2.6.8 and 6.1.1.4'

loop_
_geom_angle_atom_site_label_1
_geom_angle_atom_site_label_2
_geom_angle_atom_site_label_3
_geom_angle
O12 Al1 O11 116.07(10)
O12 Al1 C3 122.26(11)
O11 Al1 C3 120.93(12)
O12 Al1 O21 90.03(9)
O11 Al1 O21 76.06(8)
C3 Al1 O21 94.82(11)
O12 Al1 N11 90.16(9)
O11 Al1 N11 89.36(9)
C3 Al1 N11 98.74(11)
O21 Al1 N11 163.82(9)
O22 Al2 O21 114.68(10)
O22 Al2 C1 120.4(4)
O21 Al2 C1 124.2(4)
O22 Al2 O11 89.94(9)
O21 Al2 O11 76.64(8)
C1 Al2 O11 95.1(4)
O22 Al2 C1A 128.9(11)
O21 Al2 C1A 116.4(11)
C1 Al2 C1A 9.5(13)
O11 Al2 C1A 98.8(12)
O22 Al2 N21 88.89(9)
O21 Al2 N21 89.35(9)
C1 Al2 N21 99.2(4)
O11 Al2 N21 163.96(9)
C1A Al2 N21 94.4(11)
C11 O11 Al1 132.17(17)
C11 O11 Al2 123.64(16)
Al1 O11 Al2 103.82(9)
O11 C11 C12 120.4(2)
O11 C11 C16 120.6(2)
C12 C11 C16 119.0(2)
C11 C12 C13 119.5(3)
C11 C12 C25 120.3(2)
C13 C12 C25 120.2(2)
C14 C13 C12 122.6(3)
C14 C13 H13A 118.7
C12 C13 H13A 118.7
C13 C14 C15 116.5(3)
C13 C14 C17 122.9(3)
C15 C14 C17 120.5(3)
C16 C15 C14 122.2(3)
C16 C15 H15A 118.9
C14 C15 H15A 118.9
C15 C16 C11 120.1(3)
C15 C16 H16A 120.0
C11 C16 H16A 120.0
C24 C17 C14 112.1(2)
C24 C17 C18 112.2(2)
C14 C17 C18 112.1(2)
C24 C17 C23 106.7(2)
C14 C17 C23 107.0(2)
C18 C17 C23 106.3(2)
C19 C18 C17 122.8(3)
C19 C18 H18A 106.6
C17 C18 H18A 106.6
C19 C18 H18B 106.6
C17 C18 H18B 106.6
H18A C18 H18B 106.6
C22 C19 C21 108.1(3)
C22 C19 C18 113.2(3)
C21 C19 C18 106.2(3)
C22 C19 C20 110.7(3)
C21 C19 C20 106.8(3)
C18 C19 C20 111.5(3)
C19 C20 H20A 109.5
C19 C20 H20B 109.5
H20A C20 H20B 109.5
C19 C20 H20C 109.5
H20A C20 H20C 109.5
H20B C20 H20C 109.5
C19 C21 H21A 109.5
C19 C21 H21B 109.5
H21A C21 H21B 109.5
C19 C21 H21C 109.5
H21A C21 H21C 109.5
H21B C21 H21C 109.5
C19 C22 H22A 109.5
C19 C22 H22B 109.5
H22A C22 H22B 109.5
C19 C22 H22C 109.5
H22A C22 H22C 109.5
H22B C22 H22C 109.5
C17 C23 H23A 109.5
C17 C23 H23B 109.5
H23A C23 H23B 109.5
C17 C23 H23C 109.5
H23A C23 H23C 109.5
H23B C23 H23C 109.5
C17 C24 H24A 109.5
C17 C24 H24B 109.5
H24A C24 H24B 109.5
C17 C24 H24C 109.5
H24A C24 H24C 109.5
H24B C24 H24C 109.5
N11 C25 C12 111.0(2)
N11 C25 H25A 109.4
C12 C25 H25A 109.4
N11 C25 H25B 109.4
C12 C25 H25B 109.4
H25A C25 H25B 108.0
C41 N11 C25 111.9(2)
C41 N11 C26 109.2(2)
C25 N11 C26 110.2(2)
C41 N11 Al1 111.97(16)
C25 N11 Al1 106.78(16)
C26 N11 Al1 106.74(16)
C27 C26 N11 114.5(2)
C27 C26 H26A 108.6
N11 C26 H26A 108.6
C27 C26 H26B 108.6
N11 C26 H26B 108.6
H26A C26 H26B 107.6
C32 C27 C28 119.4(3)
C32 C27 C26 120.1(2)
C28 C27 C26 120.5(3)
O12 C28 C29 120.4(2)
O12 C28 C27 121.6(3)
C29 C28 C27 118.0(3)
C28 O12 Al1 135.25(18)
C30 C29 C28 121.4(3)
C30 C29 H29A 119.3
C28 C29 H29A 119.3
C29 C30 C31 122.1(3)
C29 C30 H30A 119.0
C31 C30 H30A 119.0
C30 C31 C32 116.0(3)
C30 C31 C33 123.4(3)
C32 C31 C33 120.6(3)
C31 C32 C27 123.1(3)
C31 C32 H32A 118.5
C27 C32 H32A 118.5
C31 C33 C35 112.6(2)
C31 C33 C34 109.2(2)
C35 C33 C34 105.1(2)
C31 C33 C36 111.7(2)
C35 C33 C36 111.7(2)
C34 C33 C36 106.1(2)
C33 C34 H34A 109.5
C33 C34 H34B 109.5
H34A C34 H34B 109.5
C33 C34 H34C 109.5
H34A C34 H34C 109.5
H34B C34 H34C 109.5
C33 C35 H35A 109.5
C33 C35 H35B 109.5
H35A C35 H35B 109.5
C33 C35 H35C 109.5
H35A C35 H35C 109.5
H35B C35 H35C 109.5
C37 C36 C33 124.4(3)
C37 C36 H36A 106.2
C33 C36 H36A 106.2
C37 C36 H36B 106.2
C33 C36 H36B 106.2
H36A C36 H36B 106.4
C40 C37 C38 108.9(3)
C40 C37 C39 108.1(3)
C38 C37 C39 107.2(3)
C40 C37 C36 113.2(3)
C38 C37 C36 113.2(3)
C39 C37 C36 105.9(3)
C37 C38 H38A 109.5
C37 C38 H38B 109.5
H38A C38 H38B 109.5
C37 C38 H38C 109.5
H38A C38 H38C 109.5
H38B C38 H38C 109.5
C37 C39 H39A 109.5
C37 C39 H39B 109.5
H39A C39 H39B 109.5
C37 C39 H39C 109.5
H39A C39 H39C 109.5
H39B C39 H39C 109.5
C37 C40 H40A 109.5
C37 C40 H40B 109.5
H40A C40 H40B 109.5
C37 C40 H40C 109.5
H40A C40 H40C 109.5
H40B C40 H40C 109.5
N11 C41 C42 115.7(2)
N11 C41 H41A 108.4
C42 C41 H41A 108.4
N11 C41 H41B 108.4
C42 C41 H41B 108.4
H41A C41 H41B 107.4
N12 C42 C41 111.8(2)
N12 C42 H42A 109.3
C41 C42 H42A 109.3
N12 C42 H42B 109.3
C41 C42 H42B 109.3
H42A C42 H42B 107.9
C44 N12 C42 111.6(2)
C44 N12 C43 108.9(2)
C42 N12 C43 109.9(2)
N12 C43 H43A 109.5
N12 C43 H43B 109.5
H43A C43 H43B 109.5
N12 C43 H43C 109.5
H43A C43 H43C 109.5
H43B C43 H43C 109.5
N12 C44 H44A 109.5
N12 C44 H44B 109.5
H44A C44 H44B 109.5
N12 C44 H44C 109.5
H44A C44 H44C 109.5
H44B C44 H44C 109.5
C51 O21 Al2 132.66(16)
C51 O21 Al1 123.00(16)
Al2 O21 Al1 103.48(9)
O21 C51 C64 121.0(2)
O21 C51 C52 119.8(2)
C64 C51 C52 119.3(2)
C53 C52 C51 118.4(2)
C53 C52 C65 120.8(2)
C51 C52 C65 120.8(2)
C52 C53 C54 123.3(3)
C52 C53 H53A 118.4
C54 C53 H53A 118.4
C63 C54 C53 116.5(3)
C63 C54 C55 122.8(3)
C53 C54 C55 120.7(2)
C54 C55 C61 112.4(2)
C54 C55 C62 109.6(2)
C61 C55 C62 106.0(3)
C54 C55 C56 111.0(2)
C61 C55 C56 111.2(3)
C62 C55 C56 106.3(3)
C57 C56 C55 123.9(3)
C57 C56 H56A 106.4
C55 C56 H56A 106.4
C57 C56 H56B 106.4
C55 C56 H56B 106.4
H56A C56 H56B 106.4
C58 C57 C60 107.8(3)
C58 C57 C59 108.3(3)
C60 C57 C59 107.9(3)
C58 C57 C56 113.5(3)
C60 C57 C56 105.8(3)
C59 C57 C56 113.2(3)
C57 C58 H58A 109.5
C57 C58 H58B 109.5
H58A C58 H58B 109.5
C57 C58 H58C 109.5
H58A C58 H58C 109.5
H58B C58 H58C 109.5
C57 C59 H59A 109.5
C57 C59 H59B 109.5
H59A C59 H59B 109.5
C57 C59 H59C 109.5
H59A C59 H59C 109.5
H59B C59 H59C 109.5
C57 C60 H60A 109.5
C57 C60 H60B 109.5
H60A C60 H60B 109.5
C57 C60 H60C 109.5
H60A C60 H60C 109.5
H60B C60 H60C 109.5
C55 C61 H61A 109.5
C55 C61 H61B 109.5
H61A C61 H61B 109.5
C55 C61 H61C 109.5
H61A C61 H61C 109.5
H61B C61 H61C 109.5
C55 C62 H62A 109.5
C55 C62 H62B 109.5
H62A C62 H62B 109.5
C55 C62 H62C 109.5
H62A C62 H62C 109.5
H62B C62 H62C 109.5
C64 C63 C54 121.7(3)
C64 C63 H63A 119.2
C54 C63 H63A 119.2
C63 C64 C51 120.7(3)
C63 C64 H64A 119.6
C51 C64 H64A 119.6
C52 C65 N21 111.9(2)
C52 C65 H65A 109.2
N21 C65 H65A 109.2
C52 C65 H65B 109.2
N21 C65 H65B 109.2
H65A C65 H65B 107.9
C66 N21 C65 110.5(2)
C66 N21 C81 109.2(2)
C65 N21 C81 111.6(2)
C66 N21 Al2 107.16(16)
C65 N21 Al2 106.30(16)
C81 N21 Al2 112.02(16)
N21 C66 C67 114.5(2)
N21 C66 H66A 108.6
C67 C66 H66A 108.6
N21 C66 H66B 108.6
C67 C66 H66B 108.6
H66A C66 H66B 107.6
C68 C67 C72 119.1(3)
C68 C67 C66 120.5(3)
C72 C67 C66 120.4(3)
C67 C68 C69 123.5(3)
C67 C68 H68A 118.3
C69 C68 H68A 118.3
C70 C69 C68 116.1(3)
C70 C69 C73 121.0(3)
C68 C69 C73 122.8(3)
C71 C70 C69 121.6(3)
C71 C70 H70A 119.2
C69 C70 H70A 119.2
C70 C71 C72 121.4(3)
C70 C71 H71A 119.3
C72 C71 H71A 119.3
O22 C72 C71 119.5(3)
O22 C72 C67 122.4(3)
C71 C72 C67 118.1(3)
C72 O22 Al2 135.06(18)
C79 C73 C69 112.2(3)
C79 C73 C80 106.6(3)
C69 C73 C80 109.7(3)
C79 C73 C74 112.4(3)
C69 C73 C74 111.2(2)
C80 C73 C74 104.4(3)
C75 C74 C73 124.7(3)
C75 C74 H74A 106.1
C73 C74 H74A 106.1
C75 C74 H74B 106.1
C73 C74 H74B 106.1
H74A C74 H74B 106.3
C78 C75 C77 108.6(3)
C78 C75 C76 108.3(3)
C77 C75 C76 108.1(3)
C78 C75 C74 106.6(3)
C77 C75 C74 112.5(3)
C76 C75 C74 112.6(3)
C75 C76 H76A 109.5
C75 C76 H76B 109.5
H76A C76 H76B 109.5
C75 C76 H76C 109.5
H76A C76 H76C 109.5
H76B C76 H76C 109.5
C75 C77 H77A 109.5
C75 C77 H77B 109.5
H77A C77 H77B 109.5
C75 C77 H77C 109.5
H77A C77 H77C 109.5
H77B C77 H77C 109.5
C75 C78 H78A 109.5
C75 C78 H78B 109.5
H78A C78 H78B 109.5
C75 C78 H78C 109.5
H78A C78 H78C 109.5
H78B C78 H78C 109.5
C73 C79 H79A 109.5
C73 C79 H79B 109.5
H79A C79 H79B 109.5
C73 C79 H79C 109.5
H79A C79 H79C 109.5
H79B C79 H79C 109.5
C73 C80 H80A 109.5
C73 C80 H80B 109.5
H80A C80 H80B 109.5
C73 C80 H80C 109.5
H80A C80 H80C 109.5
H80B C80 H80C 109.5
N21 C81 C82 115.6(2)
N21 C81 H81A 108.4
C82 C81 H81A 108.4
N21 C81 H81B 108.4
C82 C81 H81B 108.4
H81A C81 H81B 107.4
N22 C82 C81 110.0(2)
N22 C82 H82A 109.7
C81 C82 H82A 109.7
N22 C82 H82B 109.7
C81 C82 H82B 109.7
H82A C82 H82B 108.2
C84 N22 C83 109.4(3)
C84 N22 C82 111.5(2)
C83 N22 C82 110.9(2)
N22 C83 H83A 109.5
N22 C83 H83B 109.5
H83A C83 H83B 109.5
N22 C83 H83C 109.5
H83A C83 H83C 109.5
H83B C83 H83C 109.5
N22 C84 H84A 109.5
N22 C84 H84B 109.5
H84A C84 H84B 109.5
N22 C84 H84C 109.5
H84A C84 H84C 109.5
H84B C84 H84C 109.5
C2 C1 Al2 116.8(8)
C2 C1 H1A 108.1
Al2 C1 H1A 108.1
C2 C1 H1B 108.1
Al2 C1 H1B 108.1
H1A C1 H1B 107.3
C2A C1A Al2 123(2)
C2A C1A H1C 106.5
Al2 C1A H1C 106.5
C2A C1A H1D 106.5
Al2 C1A H1D 106.5
H1C C1A H1D 106.5
C1A C2A H2D 109.5
C1A C2A H2E 109.5
H2D C2A H2E 109.5
C1A C2A H2F 109.5
H2D C2A H2F 109.5
H2E C2A H2F 109.5
C4 C3 Al1 114.6(2)
C4 C3 H3A 108.6
Al1 C3 H3A 108.6
C4 C3 H3B 108.6
Al1 C3 H3B 108.6
H3A C3 H3B 107.6
C3 C4 H4A 109.5
C3 C4 H4B 109.5
H4A C4 H4B 109.5
C3 C4 H4C 109.5
H4A C4 H4C 109.5
H4B C4 H4C 109.5

loop_
_geom_bond_atom_site_label_1
_geom_bond_atom_site_label_2
_geom_bond_distance
Al1 O12 1.767(2)
Al1 O11 1.8414(19)
Al1 C3 1.977(3)
Al1 O21 1.995(2)
Al1 N11 2.118(2)
Al2 O22 1.768(2)
Al2 O21 1.8336(19)
Al2 C1 1.927(14)
Al2 O11 1.979(2)
Al2 C1A 2.09(4)
Al2 N21 2.130(2)
O11 C11 1.385(3)
C11 C12 1.385(4)
C11 C16 1.393(4)
C12 C13 1.395(4)
C12 C25 1.504(4)
C13 C14 1.382(4)
C13 H13A 0.9500
C14 C15 1.394(4)
C14 C17 1.539(4)
C15 C16 1.382(4)
C15 H15A 0.9500
C16 H16A 0.9500
C17 C24 1.531(4)
C17 C18 1.542(4)
C17 C23 1.556(4)
C18 C19 1.541(5)
C18 H18A 0.9900
C18 H18B 0.9900
C19 C22 1.512(5)
C19 C21 1.531(4)
C19 C20 1.548(5)
C20 H20A 0.9800
C20 H20B 0.9800
C20 H20C 0.9800
C21 H21A 0.9800
C21 H21B 0.9800
C21 H21C 0.9800
C22 H22A 0.9800
C22 H22B 0.9800
C22 H22C 0.9800
C23 H23A 0.9800
C23 H23B 0.9800
C23 H23C 0.9800
C24 H24A 0.9800
C24 H24B 0.9800
C24 H24C 0.9800
C25 N11 1.499(3)
C25 H25A 0.9900
C25 H25B 0.9900
N11 C41 1.499(3)
N11 C26 1.503(3)
C26 C27 1.501(4)
C26 H26A 0.9900
C26 H26B 0.9900
C27 C32 1.399(4)
C27 C28 1.400(4)
C28 O12 1.344(3)
C28 C29 1.392(4)
C29 C30 1.383(4)
C29 H29A 0.9500
C30 C31 1.392(4)
C30 H30A 0.9500
C31 C32 1.395(4)
C31 C33 1.534(4)
C32 H32A 0.9500
C33 C35 1.536(4)
C33 C34 1.545(4)
C33 C36 1.545(4)
C34 H34A 0.9800
C34 H34B 0.9800
C34 H34C 0.9800
C35 H35A 0.9800
C35 H35B 0.9800
C35 H35C 0.9800
C36 C37 1.544(4)
C36 H36A 0.9900
C36 H36B 0.9900
C37 C40 1.526(5)
C37 C38 1.526(4)
C37 C39 1.536(4)
C38 H38A 0.9800
C38 H38B 0.9800
C38 H38C 0.9800
C39 H39A 0.9800
C39 H39B 0.9800
C39 H39C 0.9800
C40 H40A 0.9800
C40 H40B 0.9800
C40 H40C 0.9800
C41 C42 1.532(4)
C41 H41A 0.9900
C41 H41B 0.9900
C42 N12 1.456(3)
C42 H42A 0.9900
C42 H42B 0.9900
N12 C44 1.444(4)
N12 C43 1.461(4)
C43 H43A 0.9800
C43 H43B 0.9800
C43 H43C 0.9800
C44 H44A 0.9800
C44 H44B 0.9800
C44 H44C 0.9800
O21 C51 1.388(3)
C51 C64 1.390(4)
C51 C52 1.400(4)
C52 C53 1.390(4)
C52 C65 1.496(4)
C53 C54 1.395(4)
C53 H53A 0.9500
C54 C63 1.392(4)
C54 C55 1.532(4)
C55 C61 1.546(4)
C55 C62 1.547(4)
C55 C56 1.558(4)
C56 C57 1.547(5)
C56 H56A 0.9900
C56 H56B 0.9900
C57 C58 1.529(4)
C57 C60 1.539(4)
C57 C59 1.542(5)
C58 H58A 0.9800
C58 H58B 0.9800
C58 H58C 0.9800
C59 H59A 0.9800
C59 H59B 0.9800
C59 H59C 0.9800
C60 H60A 0.9800
C60 H60B 0.9800
C60 H60C 0.9800
C61 H61A 0.9800
C61 H61B 0.9800
C61 H61C 0.9800
C62 H62A 0.9800
C62 H62B 0.9800
C62 H62C 0.9800
C63 C64 1.380(4)
C63 H63A 0.9500
C64 H64A 0.9500
C65 N21 1.498(3)
C65 H65A 0.9900
C65 H65B 0.9900
N21 C66 1.493(3)
N21 C81 1.502(3)
C66 C67 1.509(4)
C66 H66A 0.9900
C66 H66B 0.9900
C67 C68 1.394(4)
C67 C72 1.400(4)
C68 C69 1.399(4)
C68 H68A 0.9500
C69 C70 1.392(4)
C69 C73 1.535(4)
C70 C71 1.390(4)
C70 H70A 0.9500
C71 C72 1.398(4)
C71 H71A 0.9500
C72 O22 1.339(3)
C73 C79 1.521(4)
C73 C80 1.543(4)
C73 C74 1.555(4)
C74 C75 1.549(4)
C74 H74A 0.9900
C74 H74B 0.9900
C75 C78 1.525(5)
C75 C77 1.529(5)
C75 C76 1.530(4)
C76 H76A 0.9800
C76 H76B 0.9800
C76 H76C 0.9800
C77 H77A 0.9800
C77 H77B 0.9800
C77 H77C 0.9800
C78 H78A 0.9800
C78 H78B 0.9800
C78 H78C 0.9800
C79 H79A 0.9800
C79 H79B 0.9800
C79 H79C 0.9800
C80 H80A 0.9800
C80 H80B 0.9800
C80 H80C 0.9800
C81 C82 1.526(4)
C81 H81A 0.9900
C81 H81B 0.9900
C82 N22 1.459(4)
C82 H82A 0.9900
C82 H82B 0.9900
N22 C84 1.444(4)
N22 C83 1.457(4)
C83 H83A 0.9800
C83 H83B 0.9800
C83 H83C 0.9800
C84 H84A 0.9800
C84 H84B 0.9800
C84 H84C 0.9800
C1 C2 1.535(16)
C1 H1A 0.9900
C1 H1B 0.9900
C2 H2A 0.9800
C2 H2B 0.9800
C2 H2C 0.9800
C1A C2A 1.48(4)
C1A H1C 0.9900
C1A H1D 0.9900
C2A H2D 0.9800
C2A H2E 0.9800
C2A H2F 0.9800
C3 C4 1.539(4)
C3 H3A 0.9900
C3 H3B 0.9900
C4 H4A 0.9800
C4 H4B 0.9800
C4 H4C 0.9800

loop_
_geom_torsion_atom_site_label_1
_geom_torsion_atom_site_label_2
_geom_torsion_atom_site_label_3
_geom_torsion_atom_site_label_4
_geom_torsion
O12 Al1 O11 C11 89.8(2)
C3 Al1 O11 C11 -99.9(2)
O21 Al1 O11 C11 172.8(2)
N11 Al1 O11 C11 -0.1(2)
O12 Al1 O11 Al2 -83.28(11)
C3 Al1 O11 Al2 87.04(14)
O21 Al1 O11 Al2 -0.22(9)
N11 Al1 O11 Al2 -173.15(9)
O22 Al2 O11 C11 71.0(2)
O21 Al2 O11 C11 -173.6(2)
C1 Al2 O11 C11 -49.6(4)
C1A Al2 O11 C11 -58.4(11)
N21 Al2 O11 C11 156.7(3)
O22 Al2 O11 Al1 -115.19(11)
O21 Al2 O11 Al1 0.24(9)
C1 Al2 O11 Al1 124.2(3)
C1A Al2 O11 Al1 115.4(11)
N21 Al2 O11 Al1 -29.4(4)
Al1 O11 C11 C12 -25.2(4)
Al2 O11 C11 C12 146.7(2)
Al1 O11 C11 C16 154.1(2)
Al2 O11 C11 C16 -34.0(3)
O11 C11 C12 C13 -177.7(2)
C16 C11 C12 C13 3.0(4)
O11 C11 C12 C25 2.9(4)
C16 C11 C12 C25 -176.4(3)
C11 C12 C13 C14 -1.2(4)
C25 C12 C13 C14 178.2(3)
C12 C13 C14 C15 -0.9(4)
C12 C13 C14 C17 -176.4(3)
C13 C14 C15 C16 1.1(4)
C17 C14 C15 C16 176.7(3)
C14 C15 C16 C11 0.8(4)
O11 C11 C16 C15 177.8(3)
C12 C11 C16 C15 -2.9(4)
C13 C14 C17 C24 -1.6(4)
C15 C14 C17 C24 -176.9(3)
C13 C14 C17 C18 -128.8(3)
C15 C14 C17 C18 55.8(4)
C13 C14 C17 C23 115.0(3)
C15 C14 C17 C23 -60.3(3)
C24 C17 C18 C19 -52.0(4)
C14 C17 C18 C19 75.2(4)
C23 C17 C18 C19 -168.2(3)
C17 C18 C19 C22 -46.1(4)
C17 C18 C19 C21 -164.5(3)
C17 C18 C19 C20 79.6(4)
C11 C12 C25 N11 49.9(3)
C13 C12 C25 N11 -129.5(3)
C12 C25 N11 C41 50.5(3)
C12 C25 N11 C26 172.1(2)
C12 C25 N11 Al1 -72.3(2)
O12 Al1 N11 C41 165.99(18)
O11 Al1 N11 C41 -77.94(18)
C3 Al1 N11 C41 43.28(19)
O21 Al1 N11 C41 -103.3(3)
O12 Al1 N11 C25 -71.26(16)
O11 Al1 N11 C25 44.80(16)
C3 Al1 N11 C25 166.02(17)
O21 Al1 N11 C25 19.4(4)
O12 Al1 N11 C26 46.60(17)
O11 Al1 N11 C26 162.67(16)
C3 Al1 N11 C26 -76.11(18)
O21 Al1 N11 C26 137.3(3)
C41 N11 C26 C27 173.8(2)
C25 N11 C26 C27 50.6(3)
Al1 N11 C26 C27 -65.0(2)
N11 C26 C27 C32 -139.2(2)
N11 C26 C27 C28 43.7(3)
C32 C27 C28 O12 -179.7(2)
C26 C27 C28 O12 -2.6(4)
C32 C27 C28 C29 1.4(4)
C26 C27 C28 C29 178.5(2)
C29 C28 O12 Al1 173.5(2)
C27 C28 O12 Al1 -5.3(4)
O11 Al1 O12 C28 -105.5(2)
C3 Al1 O12 C28 84.3(3)
O21 Al1 O12 C28 180.0(2)
N11 Al1 O12 C28 -16.2(2)
O12 C28 C29 C30 179.4(2)
C27 C28 C29 C30 -1.7(4)
C28 C29 C30 C31 -0.1(4)
C29 C30 C31 C32 2.2(4)
C29 C30 C31 C33 -176.0(3)
C30 C31 C32 C27 -2.5(4)
C33 C31 C32 C27 175.8(2)
C28 C27 C32 C31 0.7(4)
C26 C27 C32 C31 -176.3(3)
C30 C31 C33 C35 -12.5(4)
C32 C31 C33 C35 169.4(3)
C30 C31 C33 C34 -128.8(3)
C32 C31 C33 C34 53.0(3)
C30 C31 C33 C36 114.1(3)
C32 C31 C33 C36 -64.0(3)
C31 C33 C36 C37 -55.7(4)
C35 C33 C36 C37 71.4(4)
C34 C33 C36 C37 -174.6(3)
C33 C36 C37 C40 -57.9(4)
C33 C36 C37 C38 66.6(4)
C33 C36 C37 C39 -176.2(3)
C25 N11 C41 C42 50.5(3)
C26 N11 C41 C42 -71.7(3)
Al1 N11 C41 C42 170.35(19)
N11 C41 C42 N12 167.2(2)
C41 C42 N12 C44 67.1(3)
C41 C42 N12 C43 -172.0(2)
O22 Al2 O21 C51 -85.8(2)
C1 Al2 O21 C51 103.4(5)
O11 Al2 O21 C51 -169.4(2)
C1A Al2 O21 C51 97.3(13)
N21 Al2 O21 C51 2.7(2)
O22 Al2 O21 Al1 83.44(11)
C1 Al2 O21 Al1 -87.3(5)
O11 Al2 O21 Al1 -0.22(9)
C1A Al2 O21 Al1 -93.5(12)
N21 Al2 O21 Al1 171.92(9)
O12 Al1 O21 C51 -72.29(19)
O11 Al1 O21 C51 170.8(2)
C3 Al1 O21 C51 50.1(2)
N11 Al1 O21 C51 -163.0(3)
O12 Al1 O21 Al2 117.15(11)
O11 Al1 O21 Al2 0.24(9)
C3 Al1 O21 Al2 -120.46(12)
N11 Al1 O21 Al2 26.5(4)
Al2 O21 C51 C64 -156.4(2)
Al1 O21 C51 C64 36.1(3)
Al2 O21 C51 C52 24.0(4)
Al1 O21 C51 C52 -143.5(2)
O21 C51 C52 C53 175.2(2)
C64 C51 C52 C53 -4.4(4)
O21 C51 C52 C65 -5.2(4)
C64 C51 C52 C65 175.1(2)
C51 C52 C53 C54 0.6(4)
C65 C52 C53 C54 -178.9(3)
C52 C53 C54 C63 3.4(4)
C52 C53 C54 C55 -174.8(3)
C63 C54 C55 C61 14.5(4)
C53 C54 C55 C61 -167.4(3)
C63 C54 C55 C62 132.2(3)
C53 C54 C55 C62 -49.7(4)
C63 C54 C55 C56 -110.8(3)
C53 C54 C55 C56 67.3(3)
C54 C55 C56 C57 52.0(4)
C61 C55 C56 C57 -74.0(4)
C62 C55 C56 C57 171.0(3)
C55 C56 C57 C58 -71.6(4)
C55 C56 C57 C60 170.4(3)
C55 C56 C57 C59 52.5(4)
C53 C54 C63 C64 -3.7(4)
C55 C54 C63 C64 174.5(3)
C54 C63 C64 C51 0.0(4)
O21 C51 C64 C63 -175.5(2)
C52 C51 C64 C63 4.1(4)
C53 C52 C65 N21 132.4(3)
C51 C52 C65 N21 -47.1(3)
C52 C65 N21 C66 -172.5(2)
C52 C65 N21 C81 -50.8(3)
C52 C65 N21 Al2 71.5(2)
O22 Al2 N21 C66 -49.60(17)
O21 Al2 N21 C66 -164.30(16)
C1 Al2 N21 C66 71.1(4)
O11 Al2 N21 C66 -135.5(3)
C1A Al2 N21 C66 79.3(11)
O22 Al2 N21 C65 68.53(16)
O21 Al2 N21 C65 -46.17(16)
C1 Al2 N21 C65 -170.8(4)
O11 Al2 N21 C65 -17.4(4)
C1A Al2 N21 C65 -162.6(11)
O22 Al2 N21 C81 -169.37(18)
O21 Al2 N21 C81 75.93(18)
C1 Al2 N21 C81 -48.7(4)
O11 Al2 N21 C81 104.7(3)
C1A Al2 N21 C81 -40.5(11)
C65 N21 C66 C67 -51.0(3)
C81 N21 C66 C67 -174.1(2)
Al2 N21 C66 C67 64.3(2)
N21 C66 C67 C68 142.5(3)
N21 C66 C67 C72 -40.3(4)
C72 C67 C68 C69 -0.5(4)
C66 C67 C68 C69 176.7(3)
C67 C68 C69 C70 3.8(4)
C67 C68 C69 C73 -172.8(3)
C68 C69 C70 C71 -3.1(4)
C73 C69 C70 C71 173.6(3)
C69 C70 C71 C72 -0.8(4)
C70 C71 C72 O22 -178.0(2)
C70 C71 C72 C67 4.1(4)
C68 C67 C72 O22 178.8(2)
C66 C67 C72 O22 1.6(4)
C68 C67 C72 C71 -3.5(4)
C66 C67 C72 C71 179.3(3)
C71 C72 O22 Al2 -177.4(2)
C67 C72 O22 Al2 0.4(4)
O21 Al2 O22 C72 110.8(2)
C1 Al2 O22 C72 -78.1(5)
O11 Al2 O22 C72 -174.0(2)
C1A Al2 O22 C72 -72.7(15)
N21 Al2 O22 C72 22.0(2)
C70 C69 C73 C79 164.8(3)
C68 C69 C73 C79 -18.7(4)
C70 C69 C73 C80 46.6(4)
C68 C69 C73 C80 -136.9(3)
C70 C69 C73 C74 -68.4(4)
C68 C69 C73 C74 108.1(3)
C79 C73 C74 C75 77.6(4)
C69 C73 C74 C75 -49.1(4)
C80 C73 C74 C75 -167.3(3)
C73 C74 C75 C78 -167.5(3)
C73 C74 C75 C77 -48.5(4)
C73 C74 C75 C76 73.9(4)
C66 N21 C81 C82 74.4(3)
C65 N21 C81 C82 -48.0(3)
Al2 N21 C81 C82 -167.04(19)
N21 C81 C82 N22 -177.2(2)
C81 C82 N22 C84 83.3(3)
C81 C82 N22 C83 -154.5(2)
O22 Al2 C1 C2 -142.4(6)
O21 Al2 C1 C2 27.8(10)
O11 Al2 C1 C2 -49.5(7)
C1A Al2 C1 C2 64(10)
N21 Al2 C1 C2 123.4(7)
O22 Al2 C1A C2A -75(3)
O21 Al2 C1A C2A 101(3)
C1 Al2 C1A C2A -46(8)
O11 Al2 C1A C2A 22(3)
N21 Al2 C1A C2A -167(3)
O12 Al1 C3 C4 157.6(2)
O11 Al1 C3 C4 -12.2(3)
O21 Al1 C3 C4 64.5(2)
N11 Al1 C3 C4 -106.7(2)
